data_2202405
loop_
_publ_author_name
'Clegg, William'
'Horsburgh, Lynne'

_publ_section_title
;
 <i>tert</i>-Butyl
 (2<i>R</i>)-2-(9<i>H</i>-Fluoren-9-ylmethoxycarbonylamino)-3-iodopropionate
;
_journal_issue 12
_journal_name_full 'Acta Crystallographica Section E'
_journal_page_first o1925
_journal_page_last o1926
_journal_paper_doi 10.1107/S1600536803025467
_journal_volume 59
_journal_year 2003
_chemical_formula_iupac 'C22 H24 I N O4'
_chemical_formula_moiety 'C22 H24 I N O4'
_chemical_formula_sum 'C22 H24 I N O4'
_chemical_formula_weight 493.32
_chemical_name_systematic
;
tert-Butyl (2R)-2-(9H-Fluoren-9-ylmethoxycarbonylamino)-3-iodopropionate
;
_space_group_IT_number 19
_symmetry_cell_setting orthorhombic
_symmetry_space_group_name_Hall 'P 2ac 2ab'
_symmetry_space_group_name_H-M 'P 21 21 21'
_atom_sites_solution_hydrogens geom
_atom_sites_solution_primary direct
_atom_sites_solution_secondary difmap
_audit_creation_method SHELXL-97
_cell_angle_alpha 90.00
_cell_angle_beta 90.00
_cell_angle_gamma 90.00
_cell_formula_units_Z 4
_cell_length_a 9.2875(7)
_cell_length_b 12.3181(9)
_cell_length_c 18.9028(13)
_cell_measurement_reflns_used 9823
_cell_measurement_temperature 160(2)
_cell_measurement_theta_max 28.64
_cell_measurement_theta_min 2.44
_cell_volume 2162.6(3)
_computing_cell_refinement 'local programs'
_computing_data_collection 'SMART (Bruker, 2001)'
_computing_data_reduction 'SAINT (Bruker, 2001)'
_computing_molecular_graphics SHELXTL
_computing_publication_material 'SHELXTL and local programs'
_computing_structure_refinement SHELXTL
_computing_structure_solution 'SHELXTL (Sheldrick, 2001)'
_diffrn_ambient_temperature 160(2)
_diffrn_detector_area_resol_mean 8.192
_diffrn_measured_fraction_theta_full 0.999
_diffrn_measured_fraction_theta_max 0.939
_diffrn_measurement_device_type 'Bruker SMART 1K CCD'
_diffrn_measurement_method 'thin-slice \w'
_diffrn_radiation_monochromator graphite
_diffrn_radiation_source 'sealed tube'
_diffrn_radiation_type MoK\a
_diffrn_radiation_wavelength 0.71073
_diffrn_reflns_av_R_equivalents 0.0294
_diffrn_reflns_av_sigmaI/netI 0.0383
_diffrn_reflns_limit_h_max 12
_diffrn_reflns_limit_h_min -11
_diffrn_reflns_limit_k_max 14
_diffrn_reflns_limit_k_min -15
_diffrn_reflns_limit_l_max 25
_diffrn_reflns_limit_l_min -17
_diffrn_reflns_number 13825
_diffrn_reflns_theta_full 26.00
_diffrn_reflns_theta_max 28.66
_diffrn_reflns_theta_min 1.97
_diffrn_standards_number 0
_exptl_absorpt_coefficient_mu 1.507
_exptl_absorpt_correction_T_max 0.835
_exptl_absorpt_correction_T_min 0.667
_exptl_absorpt_correction_type multi-scan
_exptl_absorpt_process_details '(SADABS; Sheldrick, 2002)'
_exptl_crystal_colour colourless
_exptl_crystal_density_diffrn 1.515
_exptl_crystal_density_method 'not measured'
_exptl_crystal_description block
_exptl_crystal_F_000 992
_exptl_crystal_size_max 0.49
_exptl_crystal_size_mid 0.16
_exptl_crystal_size_min 0.12
_refine_diff_density_max 0.527
_refine_diff_density_min -0.482
_refine_ls_abs_structure_details 'Flack (1983), 2159 Friedel pairs'
_refine_ls_abs_structure_Flack -0.027(12)
_refine_ls_extinction_method none
_refine_ls_goodness_of_fit_ref 0.979
_refine_ls_hydrogen_treatment constr
_refine_ls_matrix_type full
_refine_ls_number_parameters 256
_refine_ls_number_reflns 5121
_refine_ls_number_restraints 0
_refine_ls_restrained_S_all 0.979
_refine_ls_R_factor_all 0.0338
_refine_ls_R_factor_gt 0.0259
_refine_ls_shift/su_max 0.002
_refine_ls_shift/su_mean 0.001
_refine_ls_structure_factor_coef Fsqd
_refine_ls_weighting_details 'w = 1/[\s^2^(Fo^2^)+(0.0241P)^2^] where P = (Fo^2^+2Fc^2^)/3'
_refine_ls_weighting_scheme calc
_refine_ls_wR_factor_gt 0.0489
_refine_ls_wR_factor_ref 0.0508
_reflns_number_gt 4536
_reflns_number_total 5121
_reflns_threshold_expression I>2\s(I)
_cod_data_source_file bt6377.cif
_cod_data_source_block I
_cod_database_code 2202405
_cod_database_fobs_code 2202405

loop_
_symmetry_equiv_pos_as_xyz
'x, y, z'
'-x+1/2, -y, z+1/2'
'-x, y+1/2, -z+1/2'
'x+1/2, -y+1/2, -z'

loop_
_atom_site_label
_atom_site_fract_x
_atom_site_fract_y
_atom_site_fract_z
_atom_site_U_iso_or_equiv
_atom_site_adp_type
_atom_site_calc_flag
_atom_site_refinement_flags
_atom_site_occupancy
_atom_site_disorder_assembly
_atom_site_disorder_group
_atom_site_type_symbol
I1 0.828574(19) -0.054789(14) 0.548113(9) 0.03339(5) Uani d . 1 . . I
C1 0.6013(3) -0.02090(19) 0.55378(14) 0.0259(5) Uani d . 1 . . C
H1A 0.5596 -0.0241 0.5056 0.031 Uiso calc R 1 . . H
H1B 0.5536 -0.0773 0.5829 0.031 Uiso calc R 1 . . H
C2 0.5717(3) 0.09006(18) 0.58564(13) 0.0212(5) Uani d . 1 . . C
H2 0.4646 0.0981 0.5882 0.025 Uiso calc R 1 . . H
C3 0.6280(3) 0.1004(2) 0.66122(12) 0.0213(5) Uani d . 1 . . C
O1 0.70426(18) 0.17296(14) 0.68158(8) 0.0273(4) Uani d . 1 . . O
O2 0.57971(18) 0.01641(13) 0.69861(8) 0.0242(4) Uani d . 1 . . O
C4 0.6154(3) 0.0011(2) 0.77501(13) 0.0245(6) Uani d . 1 . . C
C5 0.5527(3) -0.1102(2) 0.79020(14) 0.0321(7) Uani d . 1 . . C
H5A 0.4503 -0.1108 0.7777 0.048 Uiso calc R 1 . . H
H5B 0.5636 -0.1268 0.8406 0.048 Uiso calc R 1 . . H
H5C 0.6037 -0.1649 0.7621 0.048 Uiso calc R 1 . . H
C6 0.5399(3) 0.0886(2) 0.81728(13) 0.0306(6) Uani d . 1 . . C
H6A 0.5768 0.1600 0.8032 0.046 Uiso calc R 1 . . H
H6B 0.5581 0.0773 0.8678 0.046 Uiso calc R 1 . . H
H6C 0.4361 0.0853 0.8082 0.046 Uiso calc R 1 . . H
C7 0.7776(3) 0.0003(2) 0.78534(15) 0.0315(7) Uani d . 1 . . C
H7A 0.8220 -0.0472 0.7499 0.047 Uiso calc R 1 . . H
H7B 0.8003 -0.0267 0.8328 0.047 Uiso calc R 1 . . H
H7C 0.8152 0.0742 0.7800 0.047 Uiso calc R 1 . . H
N1 0.6244(2) 0.17903(15) 0.54236(11) 0.0231(4) Uani d . 1 . . N
H1 0.7050 0.2124 0.5537 0.028 Uiso calc R 1 . . H
C8 0.5496(3) 0.21029(19) 0.48489(12) 0.0227(5) Uani d . 1 . . C
O3 0.42824(18) 0.18198(14) 0.47025(8) 0.0284(4) Uani d . 1 . . O
O4 0.62994(17) 0.27758(13) 0.44516(9) 0.0284(4) Uani d . 1 . . O
C9 0.5719(3) 0.3031(2) 0.37576(12) 0.0226(5) Uani d . 1 . . C
H9A 0.4796 0.3427 0.3800 0.027 Uiso calc R 1 . . H
H9B 0.5557 0.2360 0.3480 0.027 Uiso calc R 1 . . H
C10 0.6849(3) 0.37328(18) 0.34118(11) 0.0209(5) Uani d . 1 . . C
H10 0.7805 0.3368 0.3462 0.025 Uiso calc R 1 . . H
C11 0.6964(2) 0.48775(18) 0.37084(12) 0.0200(5) Uani d . 1 . . C
C12 0.6864(2) 0.56408(18) 0.31621(11) 0.0185(4) Uani d . 1 . . C
C13 0.6658(3) 0.50630(18) 0.24891(11) 0.0193(5) Uani d . 1 . . C
C14 0.6576(3) 0.39513(18) 0.26291(11) 0.0189(5) Uani d . 1 . . C
C15 0.7107(2) 0.52175(19) 0.44052(13) 0.0228(6) Uani d . 1 . . C
H15 0.7168 0.4702 0.4778 0.027 Uiso calc R 1 . . H
C16 0.7159(3) 0.6322(2) 0.45491(15) 0.0280(5) Uani d . 1 . . C
H16 0.7247 0.6563 0.5025 0.034 Uiso calc R 1 . . H
C17 0.7085(3) 0.7081(2) 0.40037(13) 0.0278(6) Uani d . 1 . . C
H17 0.7129 0.7834 0.4111 0.033 Uiso calc R 1 . . H
C18 0.6946(3) 0.67478(19) 0.33056(12) 0.0239(5) Uani d . 1 . . C
H18 0.6908 0.7265 0.2933 0.029 Uiso calc R 1 . . H
C19 0.6540(2) 0.5454(2) 0.18034(11) 0.0211(5) Uani d . 1 . . C
H19 0.6611 0.6208 0.1705 0.025 Uiso calc R 1 . . H
C20 0.6315(3) 0.4704(2) 0.12645(12) 0.0248(6) Uani d . 1 . . C
H20 0.6240 0.4952 0.0790 0.030 Uiso calc R 1 . . H
C21 0.6197(3) 0.3605(2) 0.14039(13) 0.0268(6) Uani d . 1 . . C
H21 0.6016 0.3113 0.1027 0.032 Uiso calc R 1 . . H
C22 0.6342(2) 0.3212(2) 0.20891(13) 0.0239(6) Uani d . 1 . . C
H22 0.6283 0.2457 0.2185 0.029 Uiso calc R 1 . . H

loop_
_atom_site_aniso_label
_atom_site_aniso_U_11
_atom_site_aniso_U_22
_atom_site_aniso_U_33
_atom_site_aniso_U_12
_atom_site_aniso_U_13
_atom_site_aniso_U_23
I1 0.02977(8) 0.03313(9) 0.03726(9) 0.00558(8) -0.00197(8) -0.00894(8)
C1 0.0219(12) 0.0289(13) 0.0268(13) -0.0033(10) -0.0032(12) -0.0010(12)
C2 0.0185(12) 0.0196(12) 0.0255(13) -0.0027(10) -0.0003(10) 0.0026(10)
C3 0.0209(13) 0.0211(12) 0.0220(13) 0.0042(10) 0.0050(10) 0.0007(10)
O1 0.0340(11) 0.0236(9) 0.0245(9) -0.0097(8) -0.0013(7) 0.0001(7)
O2 0.0247(10) 0.0258(9) 0.0221(9) -0.0071(7) -0.0028(7) 0.0057(7)
C4 0.0247(13) 0.0295(14) 0.0192(13) -0.0022(11) -0.0014(11) 0.0054(11)
C5 0.0296(16) 0.0340(15) 0.0326(16) -0.0048(12) -0.0021(12) 0.0138(12)
C6 0.0270(14) 0.0374(16) 0.0274(14) -0.0013(12) -0.0010(11) 0.0010(11)
C7 0.0219(15) 0.0317(14) 0.0409(17) 0.0005(12) -0.0028(12) 0.0078(13)
N1 0.0240(10) 0.0251(10) 0.0202(10) -0.0049(8) -0.0033(9) 0.0074(9)
C8 0.0274(15) 0.0183(12) 0.0225(13) -0.0006(11) 0.0035(10) 0.0018(10)
O3 0.0233(9) 0.0325(10) 0.0296(11) -0.0076(8) -0.0053(7) 0.0060(7)
O4 0.0301(10) 0.0321(9) 0.0232(9) -0.0096(7) -0.0064(8) 0.0107(8)
C9 0.0242(13) 0.0213(13) 0.0222(13) -0.0032(10) -0.0047(10) 0.0050(10)
C10 0.0212(13) 0.0203(12) 0.0211(12) 0.0005(11) -0.0011(11) 0.0011(9)
C11 0.0145(13) 0.0201(11) 0.0253(13) -0.0018(9) -0.0022(10) 0.0015(9)
C12 0.0120(10) 0.0220(11) 0.0215(11) -0.0007(11) 0.0008(9) 0.0009(10)
C13 0.0125(11) 0.0227(11) 0.0226(12) -0.0007(11) 0.0019(11) 0.0002(9)
C14 0.0145(12) 0.0231(11) 0.0192(12) 0.0006(10) 0.0015(10) 0.0001(9)
C15 0.0220(13) 0.0264(12) 0.0198(13) -0.0020(9) -0.0043(9) 0.0021(9)
C16 0.0258(13) 0.0338(14) 0.0244(13) -0.0008(10) -0.0041(12) -0.0032(13)
C17 0.0323(16) 0.0202(13) 0.0308(14) -0.0022(11) -0.0011(11) -0.0053(11)
C18 0.0246(15) 0.0205(12) 0.0265(13) -0.0010(11) 0.0015(10) 0.0044(10)
C19 0.0159(11) 0.0241(12) 0.0235(11) 0.0006(11) 0.0009(9) 0.0024(10)
C20 0.0219(13) 0.0381(16) 0.0143(11) 0.0006(10) -0.0005(9) 0.0029(10)
C21 0.0269(14) 0.0322(15) 0.0212(13) -0.0018(11) 0.0012(10) -0.0068(11)
C22 0.0242(15) 0.0208(13) 0.0267(13) -0.0018(10) 0.0010(10) -0.0009(10)

loop_
_atom_type_symbol
_atom_type_description
_atom_type_scat_dispersion_real
_atom_type_scat_dispersion_imag
_atom_type_scat_source
C C 0.0033 0.0016 'International Tables Vol C Tables 4.2.6.8 and 6.1.1.4'
H H 0.0000 0.0000 'International Tables Vol C Tables 4.2.6.8 and 6.1.1.4'
N N 0.0061 0.0033 'International Tables Vol C Tables 4.2.6.8 and 6.1.1.4'
O O 0.0106 0.0060 'International Tables Vol C Tables 4.2.6.8 and 6.1.1.4'
I I -0.4742 1.8119 'International Tables Vol C Tables 4.2.6.8 and 6.1.1.4'

loop_
_geom_angle_atom_site_label_1
_geom_angle_atom_site_label_2
_geom_angle_atom_site_label_3
_geom_angle
_geom_angle_publ_flag
I1 C1 H1A 109.3 no
I1 C1 H1B 109.3 no
I1 C1 C2 111.81(16) no
H1A C1 H1B 107.9 no
H1A C1 C2 109.3 no
H1B C1 C2 109.3 no
C1 C2 H2 106.7 no
C1 C2 C3 112.58(19) no
C1 C2 N1 113.24(19) no
H2 C2 C3 106.7 no
H2 C2 N1 106.7 no
C3 C2 N1 110.4(2) no
C2 C3 O1 124.3(2) no
C2 C3 O2 108.4(2) no
O1 C3 O2 127.3(2) no
C3 O2 C4 122.46(19) no
O2 C4 C5 102.2(2) no
O2 C4 C6 108.5(2) no
O2 C4 C7 110.2(2) no
C5 C4 C6 111.5(2) no
C5 C4 C7 110.5(2) no
C6 C4 C7 113.3(2) no
C4 C5 H5A 109.5 no
C4 C5 H5B 109.5 no
C4 C5 H5C 109.5 no
H5A C5 H5B 109.5 no
H5A C5 H5C 109.5 no
H5B C5 H5C 109.5 no
C4 C6 H6A 109.5 no
C4 C6 H6B 109.5 no
C4 C6 H6C 109.5 no
H6A C6 H6B 109.5 no
H6A C6 H6C 109.5 no
H6B C6 H6C 109.5 no
C4 C7 H7A 109.5 no
C4 C7 H7B 109.5 no
C4 C7 H7C 109.5 no
H7A C7 H7B 109.5 no
H7A C7 H7C 109.5 no
H7B C7 H7C 109.5 no
C2 N1 H1 120.1 no
C2 N1 C8 119.8(2) no
H1 N1 C8 120.1 no
N1 C8 O3 125.6(2) no
N1 C8 O4 109.9(2) no
O3 C8 O4 124.5(2) no
C8 O4 C9 115.59(19) no
O4 C9 H9A 110.8 no
O4 C9 H9B 110.8 no
O4 C9 C10 104.91(19) no
H9A C9 H9B 108.8 no
H9A C9 C10 110.8 no
H9B C9 C10 110.8 no
C9 C10 H10 108.6 no
C9 C10 C11 114.9(2) no
C9 C10 C14 114.0(2) no
H10 C10 C11 108.6 no
H10 C10 C14 108.6 no
C11 C10 C14 101.87(18) no
C10 C11 C12 110.24(19) no
C10 C11 C15 129.5(2) no
C12 C11 C15 120.2(2) no
C11 C12 C13 108.8(2) no
C11 C12 C18 120.7(2) no
C13 C12 C18 130.5(2) no
C12 C13 C14 108.52(19) no
C12 C13 C19 130.6(2) no
C14 C13 C19 120.9(2) no
C10 C14 C13 110.35(19) no
C10 C14 C22 128.7(2) no
C13 C14 C22 120.9(2) no
C11 C15 H15 120.5 no
C11 C15 C16 119.0(2) no
H15 C15 C16 120.5 no
C15 C16 H16 119.6 no
C15 C16 C17 120.7(3) no
H16 C16 C17 119.6 no
C16 C17 H17 119.7 no
C16 C17 C18 120.6(2) no
H17 C17 C18 119.7 no
C12 C18 C17 118.7(2) no
C12 C18 H18 120.7 no
C17 C18 H18 120.7 no
C13 C19 H19 121.1 no
C13 C19 C20 117.8(2) no
H19 C19 C20 121.1 no
C19 C20 H20 119.3 no
C19 C20 C21 121.5(2) no
H20 C20 C21 119.3 no
C20 C21 H21 119.7 no
C20 C21 C22 120.7(2) no
H21 C21 C22 119.7 no
C14 C22 C21 118.3(2) no
C14 C22 H22 120.9 no
C21 C22 H22 120.9 no

loop_
_geom_bond_atom_site_label_1
_geom_bond_atom_site_label_2
_geom_bond_site_symmetry_2
_geom_bond_distance
_geom_bond_publ_flag
I1 C1 . 2.155(2) no
C1 H1A . 0.990 no
C1 H1B . 0.990 no
C1 C2 . 1.519(3) no
C2 H2 . 1.000 no
C2 C3 . 1.527(3) no
C2 N1 . 1.453(3) no
C3 O1 . 1.203(3) no
C3 O2 . 1.331(3) no
O2 C4 . 1.494(3) no
C4 C5 . 1.517(3) no
C4 C6 . 1.514(4) no
C4 C7 . 1.520(4) no
C5 H5A . 0.980 no
C5 H5B . 0.980 no
C5 H5C . 0.980 no
C6 H6A . 0.980 no
C6 H6B . 0.980 no
C6 H6C . 0.980 no
C7 H7A . 0.980 no
C7 H7B . 0.980 no
C7 H7C . 0.980 no
N1 H1 . 0.880 no
N1 C8 . 1.346(3) no
C8 O3 . 1.212(3) no
C8 O4 . 1.345(3) no
O4 C9 . 1.452(3) no
C9 H9A . 0.990 no
C9 H9B . 0.990 no
C9 C10 . 1.509(3) no
C10 H10 . 1.000 no
C10 C11 . 1.521(3) no
C10 C14 . 1.525(3) no
C11 C12 . 1.400(3) no
C11 C15 . 1.388(3) no
C12 C13 . 1.470(3) no
C12 C18 . 1.392(3) no
C13 C14 . 1.397(3) no
C13 C19 . 1.387(3) no
C14 C22 . 1.385(3) no
C15 H15 . 0.950 no
C15 C16 . 1.388(4) no
C16 H16 . 0.950 no
C16 C17 . 1.394(4) no
C17 H17 . 0.950 no
C17 C18 . 1.388(3) no
C18 H18 . 0.950 no
C19 H19 . 0.950 no
C19 C20 . 1.391(3) no
C20 H20 . 0.950 no
C20 C21 . 1.384(4) no
C21 H21 . 0.950 no
C21 C22 . 1.389(3) no
C22 H22 . 0.950 no

loop_
_geom_hbond_atom_site_label_D
_geom_hbond_atom_site_label_H
_geom_hbond_atom_site_label_A
_geom_hbond_site_symmetry_A
_geom_hbond_distance_DH
_geom_hbond_distance_HA
_geom_hbond_distance_DA
_geom_hbond_angle_DHA
_geom_hbond_publ_flag
N1 H1 O3 4_556 0.88 2.49 3.309(3) 155 yes

loop_
_geom_torsion_atom_site_label_1
_geom_torsion_atom_site_label_2
_geom_torsion_atom_site_label_3
_geom_torsion_atom_site_label_4
_geom_torsion
_geom_torsion_publ_flag
I1 C1 C2 C3 -61.0(2) yes
I1 C1 C2 N1 65.1(2) yes
C1 C2 C3 O1 128.3(2) yes
C1 C2 C3 O2 -51.1(2) yes
N1 C2 C3 O1 0.6(3) yes
N1 C2 C3 O2 -178.76(18) yes
C2 C3 O2 C4 179.77(19) no
O1 C3 O2 C4 0.4(4) no
C3 O2 C4 C5 -173.2(2) no
C3 O2 C4 C6 68.9(3) no
C3 O2 C4 C7 -55.7(3) no
C1 C2 N1 C8 78.1(3) yes
C3 C2 N1 C8 -154.7(2) yes
C2 N1 C8 O3 11.7(4) yes
C2 N1 C8 O4 -167.77(19) yes
N1 C8 O4 C9 170.05(19) yes
O3 C8 O4 C9 -9.4(3) yes
C8 O4 C9 C10 -176.84(19) yes
O4 C9 C10 C11 -72.3(2) no
O4 C9 C10 C14 170.72(18) no
C9 C10 C11 C12 -127.1(2) no
C9 C10 C11 C15 51.1(4) no
C14 C10 C11 C12 -3.4(3) no
C14 C10 C11 C15 174.8(2) no
C10 C11 C12 C13 0.9(3) no
C10 C11 C12 C18 -179.8(2) no
C15 C11 C12 C13 -177.5(2) no
C15 C11 C12 C18 1.9(3) no
C11 C12 C13 C14 2.3(3) no
C11 C12 C13 C19 -178.0(3) no
C18 C12 C13 C14 -176.9(3) no
C18 C12 C13 C19 2.7(5) no
C12 C13 C14 C10 -4.6(3) no
C12 C13 C14 C22 178.2(2) no
C19 C13 C14 C10 175.7(2) no
C19 C13 C14 C22 -1.5(4) no
C9 C10 C14 C13 129.2(2) no
C9 C10 C14 C22 -53.9(3) no
C11 C10 C14 C13 4.8(3) no
C11 C10 C14 C22 -178.3(2) no
C10 C11 C15 C16 -178.5(2) no
C12 C11 C15 C16 -0.5(3) no
C11 C15 C16 C17 -0.6(4) no
C15 C16 C17 C18 0.5(4) no
C16 C17 C18 C12 0.9(4) no
C11 C12 C18 C17 -2.0(4) no
C13 C12 C18 C17 177.2(2) no
C12 C13 C19 C20 -178.6(2) no
C14 C13 C19 C20 1.0(4) no
C13 C19 C20 C21 0.6(4) no
C19 C20 C21 C22 -1.8(4) no
C10 C14 C22 C21 -176.4(2) no
C13 C14 C22 C21 0.2(4) no
C20 C21 C22 C14 1.4(4) no

loop_
_cod_related_entry_id
_cod_related_entry_database
_cod_related_entry_code
1 ChemSpider 9400696
